data_7040333
loop_
_publ_author_name
'Li, Ke'
'Lv, Xiu-Xiu'
'Shi, Lu-Lu'
'Liu, Lu'
'Li, Bao-Long'
'Wu, Bing'

_publ_section_title
;
 A new strategy to obtain tetranuclear cobalt(ii) metal-organic frameworks
 based on the [Co4(\m3-OH)2] cluster: synthesis, structures and
 properties.
;
_journal_issue 38
_journal_name_full 'Dalton transactions (Cambridge, England : 2003)'
_journal_page_first 15078
_journal_page_last 15088
_journal_paper_doi 10.1039/c6dt02895k
_journal_volume 45
_journal_year 2016
_chemical_formula_moiety 'C36 H29 Co4 N9 O23'
_chemical_formula_sum 'C36 H29 Co4 N9 O23'
_chemical_formula_weight 1191.40
_space_group_crystal_system triclinic
_space_group_IT_number 2
_space_group_name_Hall '-P 1'
_space_group_name_H-M_alt 'P -1'
_symmetry_space_group_name_Hall '-P 1'
_symmetry_space_group_name_H-M 'P -1'
_atom_sites_solution_hydrogens mixed
_atom_sites_solution_primary direct
_audit_creation_date 2016-06-27
_audit_creation_method
;
Olex2 1.2-alpha
(compiled 2016.02.24 svn.r3266 for OlexSys, GUI svn.r5155)
;
_audit_update_record
;
2016-06-27 deposited with the CCDC.
2016-08-16 downloaded from the CCDC.
;
_cell_angle_alpha 78.401(3)
_cell_angle_beta 89.438(2)
_cell_angle_gamma 83.039(2)
_cell_formula_units_Z 2
_cell_length_a 10.7998(3)
_cell_length_b 14.5731(5)
_cell_length_c 17.0590(6)
_cell_measurement_reflns_used 9640
_cell_measurement_temperature 222.95(10)
_cell_measurement_theta_max 29.9130
_cell_measurement_theta_min 3.2560
_cell_volume 2610.35(15)
_computing_cell_refinement
;
CrysAlisPro, Agilent Technologies,
Version 1.171.36.32 (release 02-08-2013 CrysAlis171 .NET)
(compiled Aug  2 2013,16:46:58)
;
_computing_data_collection
;
CrysAlisPro, Agilent Technologies,
Version 1.171.36.32 (release 02-08-2013 CrysAlis171 .NET)
(compiled Aug  2 2013,16:46:58)
;
_computing_data_reduction
;
CrysAlisPro, Agilent Technologies,
Version 1.171.36.32 (release 02-08-2013 CrysAlis171 .NET)
(compiled Aug  2 2013,16:46:58)
;
_computing_molecular_graphics 'Olex2 (Dolomanov et al., 2009)'
_computing_publication_material 'Olex2 (Dolomanov et al., 2009)'
_computing_structure_refinement 'ShelXL (Sheldrick, 2015)'
_computing_structure_solution 'ShelXT (Sheldrick, 2015)'
_diffrn_ambient_temperature 222.95(10)
_diffrn_detector_area_resol_mean 10.4471
_diffrn_measured_fraction_theta_full 0.998
_diffrn_measured_fraction_theta_max 0.998
_diffrn_measurement_details
;
  1 omega  -47.00   15.00   1.0000    8.0000
omega____ theta____ kappa____ phi______ frames
    -       13.6514  -77.0000  -60.0000 62

  2 omega   24.00   59.00   1.0000    8.0000
omega____ theta____ kappa____ phi______ frames
    -       13.6514   37.0000 -150.0000 35

  3 omega    2.00   57.00   1.0000    8.0000
omega____ theta____ kappa____ phi______ frames
    -      -14.5889   37.0000   90.0000 55

  4 omega -105.00  -57.00   1.0000    8.0000
omega____ theta____ kappa____ phi______ frames
    -      -14.5889 -178.0000  -90.0000 48

  5 omega  -24.00   26.00   1.0000    8.0000
omega____ theta____ kappa____ phi______ frames
    -      -14.5889  -99.0000 -120.0000 50

  6 omega  -25.00    0.00   1.0000    8.0000
omega____ theta____ kappa____ phi______ frames
    -      -14.5889  -99.0000  -60.0000 25

  7 omega  -21.00   23.00   1.0000    8.0000
omega____ theta____ kappa____ phi______ frames
    -      -14.5889  -99.0000   60.0000 44

  8 omega  -92.00   19.00   1.0000    8.0000
omega____ theta____ kappa____ phi______ frames
    -      -14.5889  -19.0000  120.0000 111
;
_diffrn_measurement_device_type 'Xcalibur, Atlas, Gemini'
_diffrn_measurement_method '\w scans'
_diffrn_orient_matrix_UB_11 -0.0004163000
_diffrn_orient_matrix_UB_12 0.0339572000
_diffrn_orient_matrix_UB_13 0.0245525000
_diffrn_orient_matrix_UB_21 0.0175633000
_diffrn_orient_matrix_UB_22 -0.0365653000
_diffrn_orient_matrix_UB_23 0.0335890000
_diffrn_orient_matrix_UB_31 0.0637975000
_diffrn_orient_matrix_UB_32 0.0039687000
_diffrn_orient_matrix_UB_33 -0.0084279000
_diffrn_radiation_monochromator graphite
_diffrn_radiation_type MoK\a
_diffrn_radiation_wavelength 0.71073
_diffrn_reflns_av_R_equivalents 0.0380
_diffrn_reflns_av_unetI/netI 0.0519
_diffrn_reflns_Laue_measured_fraction_full 0.998
_diffrn_reflns_Laue_measured_fraction_max 0.998
_diffrn_reflns_limit_h_max 13
_diffrn_reflns_limit_h_min -13
_diffrn_reflns_limit_k_max 18
_diffrn_reflns_limit_k_min -17
_diffrn_reflns_limit_l_max 21
_diffrn_reflns_limit_l_min -21
_diffrn_reflns_number 26543
_diffrn_reflns_point_group_measured_fraction_full 0.998
_diffrn_reflns_point_group_measured_fraction_max 0.998
_diffrn_reflns_theta_full 26.000
_diffrn_reflns_theta_max 26.599
_diffrn_reflns_theta_min 2.875
_diffrn_source 'Enhance (Mo) X-ray Source'
_exptl_absorpt_coefficient_mu 1.333
_exptl_absorpt_correction_T_max 1.00000
_exptl_absorpt_correction_T_min 0.59835
_exptl_absorpt_correction_type multi-scan
_exptl_absorpt_process_details
;
CrysAlisPro, Agilent Technologies,
Version 1.171.36.32 (release 02-08-2013 CrysAlis171 .NET)
(compiled Aug  2 2013,16:46:58)
Empirical absorption correction using spherical harmonics,
 implemented in SCALE3 ABSPACK scaling algorithm.
;
_exptl_crystal_colour 'clear dark red'
_exptl_crystal_colour_lustre clear
_exptl_crystal_colour_modifier dark
_exptl_crystal_colour_primary red
_exptl_crystal_density_diffrn 1.516
_exptl_crystal_description block
_exptl_crystal_F_000 1200
_exptl_crystal_size_max 1
_exptl_crystal_size_mid 0.4
_exptl_crystal_size_min 0.3
_refine_diff_density_max 1.318
_refine_diff_density_min -0.407
_refine_diff_density_rms 0.077
_refine_ls_extinction_method none
_refine_ls_goodness_of_fit_ref 1.036
_refine_ls_hydrogen_treatment mixed
_refine_ls_matrix_type full
_refine_ls_number_parameters 705
_refine_ls_number_reflns 10935
_refine_ls_number_restraints 27
_refine_ls_restrained_S_all 1.045
_refine_ls_R_factor_all 0.0529
_refine_ls_R_factor_gt 0.0388
_refine_ls_shift/su_max 0.002
_refine_ls_shift/su_mean 0.000
_refine_ls_structure_factor_coef Fsqd
_refine_ls_weighting_details 'w=1/[\s^2^(Fo^2^)+(0.0497P)^2^] where P=(Fo^2^+2Fc^2^)/3'
_refine_ls_weighting_scheme calc
_refine_ls_wR_factor_gt 0.0943
_refine_ls_wR_factor_ref 0.0997
_reflns_Friedel_coverage 0.000
_reflns_number_gt 8732
_reflns_number_total 10935
_reflns_threshold_expression 'I > 2\s(I)'
_cod_data_source_file c6dt02895k2.cif
_cod_data_source_block 2_sq
_cod_depositor_comments
;Adding full bibliography for 7040332--7040334.cif.

 Adding full bibliography for 7040332--7040334.cif.
;
_cod_original_cell_volume 2610.35(14)
_cod_database_code 7040333
_shelx_space_group_comment
;
The symmetry employed for this shelxl refinement is uniquely defined
by the following loop, which should always be used as a source of
symmetry information in preference to the above space-group names.
They are only intended as comments.
;
_shelx_estimated_absorpt_t_max 0.691
_shelx_estimated_absorpt_t_min 0.349
_reflns_odcompleteness_completeness 99.87
_reflns_odcompleteness_iscentric 1
_reflns_odcompleteness_theta 27.42
_olex2_refinement_description
;
1. Fixed Uiso
 At 1.2 times of:
  All C(H) groups, All C(H,H) groups
 At 1.5 times of:
  All O(H,H) groups
2. Restrained distances
 H10-O10
 0.9 with sigma of 0.001
 H7-O7
 0.9 with sigma of 0.001
3. Rigid bond restraints
 Co3, O4
 with sigma for 1-2 distances of 0.001 and sigma for 1-3 distances of 0.002
4. Uiso/Uaniso restraints and constraints
Uanis(O17A) \\sim Ueq: with sigma of 0.01 and sigma for terminal atoms of 0.02
Uanis(O18) \\sim Ueq, Uanis(O23) \\sim Ueq, Uanis(O23A) \\sim Ueq: with sigma
of 0.005 and sigma for terminal atoms of 0.01
5. Others
 Fixed Sof: O16(0.75) O16A(0.25) O17(0.75) O17A(0.25) O18(0.5) O18A(0.3)
 O18B(0.2) O23(0.45) O23A(0.55)
6.a Rotating group:
 O19(H19A,H19B), O20(H20A,H20B), O21(H21A,H21B)
6.b Secondary CH2 refined with riding coordinates:
 C3(H3A,H3B), C10(H10A,H10B)
6.c Aromatic/amide H refined with riding coordinates:
 C1(H1), C2(H2), C5(H5), C6(H6), C8(H8), C9(H9), C11(H11), C12(H12), C15(H15),
 C17(H17), C19(H19), C23(H23), C25(H25), C27(H27), C31(H31), C33(H33), C35(H35)
;
_shelx_shelxl_version_number 2014/7
_olex2_submission_special_instructions 'No special instructions were received'

loop_
_space_group_symop_operation_xyz
'x, y, z'
'-x, -y, -z'

loop_
_atom_site_label
_atom_site_type_symbol
_atom_site_fract_x
_atom_site_fract_y
_atom_site_fract_z
_atom_site_U_iso_or_equiv
_atom_site_adp_type
_atom_site_occupancy
_atom_site_site_symmetry_order
_atom_site_calc_flag
_atom_site_refinement_flags_posn
_atom_site_refinement_flags_adp
_atom_site_refinement_flags_occupancy
_atom_site_disorder_assembly
_atom_site_disorder_group
Co1 Co 0.26760(3) 0.88879(2) 1.50835(2) 0.01827(9) Uani 1 1 d . . . . .
Co2 Co 0.49278(3) 1.01918(2) 1.40603(2) 0.01744(9) Uani 1 1 d . . . . .
Co3 Co 0.73662(3) 0.58668(2) 0.97474(2) 0.01733(9) Uani 1 1 d . U . . .
Co4 Co 0.50062(3) 0.46401(2) 0.91805(2) 0.01872(9) Uani 1 1 d . . . . .
O1 O 0.81833(16) 1.02926(12) 0.59125(10) 0.0239(4) Uani 1 1 d . . . . .
O2 O 0.69689(15) 0.91278(12) 0.60136(10) 0.0209(4) Uani 1 1 d . . . . .
O3 O 0.74138(17) 0.66037(14) 0.84629(12) 0.0314(5) Uani 1 1 d . . . . .
O4 O 0.90253(16) 0.64625(13) 0.92704(11) 0.0295(4) Uani 1 1 d . U . . .
O5 O 0.27805(16) 0.78332(13) 0.61797(11) 0.0283(4) Uani 1 1 d . . . . .
O6 O 0.09534(17) 0.82027(13) 0.55816(11) 0.0296(4) Uani 1 1 d . . . . .
O7 O 0.44705(15) 0.91660(12) 1.50221(10) 0.0177(4) Uani 1 1 d D . . . .
O8 O 0.17881(15) 0.46035(12) 0.91528(10) 0.0237(4) Uani 1 1 d . . . . .
O9 O 0.33210(15) 0.54811(13) 0.87347(11) 0.0253(4) Uani 1 1 d . . . . .
O10 O 0.55527(15) 0.57346(12) 0.96156(10) 0.0184(4) Uani 1 1 d D . . . .
O11 O 0.44853(17) 0.96934(14) 1.30671(11) 0.0302(4) Uani 1 1 d . . . . .
O12 O 0.4485(3) 0.81433(17) 1.32163(15) 0.0740(9) Uani 1 1 d . . . . .
O13 O 0.68210(16) 0.71824(12) 1.00652(11) 0.0241(4) Uani 1 1 d . . . . .
O14 O 0.55708(16) 0.65648(12) 1.10483(11) 0.0267(4) Uani 1 1 d . . . . .
O15 O 0.5911(2) 1.13931(14) 1.04347(13) 0.0402(5) Uani 1 1 d . . . . .
O16 O 0.7054(8) 1.0633(7) 0.9724(5) 0.0409(15) Uani 0.75 1 d . . P A 1
O16A O 0.747(2) 1.048(2) 0.9919(16) 0.055(7) Uani 0.25 1 d . . P A 2
O17 O -0.1802(8) 0.4828(6) 0.7474(4) 0.0464(17) Uani 0.75 1 d . . P B 1
O17A O -0.159(2) 0.4632(17) 0.7235(13) 0.050(5) Uani 0.25 1 d . U P B 2
O18 O -0.2111(10) 0.5868(8) 0.6372(6) 0.044(4) Uani 0.5 1 d . U P B 1
O18A O -0.2343(16) 0.6135(12) 0.6625(9) 0.049(4) Uani 0.3 1 d . . P B 2
O18B O -0.181(3) 0.563(2) 0.6153(17) 0.060(8) Uani 0.2 1 d . . P B 3
O19 O 0.53200(18) 1.14145(14) 1.32477(11) 0.0339(5) Uani 1 1 d . . . . .
H19A H 0.6113 1.1543 1.3302 0.051 Uiso 1 1 d GR . . . .
H19B H 0.5226 1.1356 1.2735 0.051 Uiso 1 1 d GR . . . .
O20 O 0.56096(19) 0.50782(16) 0.79820(12) 0.0433(6) Uani 1 1 d . . . . .
H20A H 0.5166 0.5638 0.7715 0.065 Uiso 1 1 d GR . . . .
H20B H 0.6440 0.5182 0.7953 0.065 Uiso 1 1 d GR . . . .
O21 O 0.3014(2) 0.77949(14) 1.44491(13) 0.0417(6) Uani 1 1 d . . . . .
H21A H 0.3216 0.7244 1.4778 0.063 Uiso 1 1 d GR . . . .
H21B H 0.3639 0.7894 1.4114 0.063 Uiso 1 1 d GR . . . .
O22 O 1.1829(2) 0.9850(2) 0.76609(16) 0.0735(9) Uani 1 1 d . . . . .
O23 O 1.2189(7) 0.8595(6) 0.8572(6) 0.090(3) Uani 0.45 1 d . U P C 1
O23A O 1.1619(7) 0.9066(6) 0.8860(4) 0.088(2) Uani 0.55 1 d . U P C 2
N1 N 1.22430(19) 0.00475(15) 0.56611(13) 0.0219(5) Uani 1 1 d . . . . .
N2 N 1.31755(18) 0.04502(15) 0.59512(13) 0.0219(5) Uani 1 1 d . . . . .
N3 N 1.1435(2) 0.13843(16) 0.59435(14) 0.0268(5) Uani 1 1 d . . . . .
N4 N 0.86670(19) 0.30750(15) 0.94586(13) 0.0242(5) Uani 1 1 d . . . . .
N5 N 0.78147(18) 0.44966(14) 0.94911(13) 0.0207(5) Uani 1 1 d . . . . .
N6 N 0.68797(19) 0.39557(15) 0.94044(13) 0.0238(5) Uani 1 1 d . . . . .
N7 N 0.6419(2) 1.06441(17) 1.03067(14) 0.0310(6) Uani 1 1 d . . . . .
N8 N 1.1440(3) 0.9190(3) 0.8092(2) 0.0737(12) Uani 1 1 d . . . . .
N9 N -0.1480(3) 0.5479(2) 0.6962(2) 0.0606(10) Uani 1 1 d . . . . .
C1 C 1.1209(2) 0.0625(2) 0.56567(16) 0.0254(6) Uani 1 1 d . . . . .
H1 H 1.0426 0.0522 0.5479 0.030 Uiso 1 1 calc R . . . .
C2 C 1.2665(2) 0.1247(2) 0.61210(17) 0.0287(6) Uani 1 1 d . . . . .
H2 H 1.3096 0.1665 0.6336 0.034 Uiso 1 1 calc R . . . .
C3 C 1.0515(3) 0.2199(2) 0.60429(18) 0.0363(7) Uani 1 1 d . . . . .
H3A H 0.9726 0.2160 0.5779 0.044 Uiso 1 1 calc R . . . .
H3B H 1.0826 0.2787 0.5783 0.044 Uiso 1 1 calc R . . . .
C4 C 1.0284(3) 0.2215(2) 0.69151(18) 0.0306(7) Uani 1 1 d . . . . .
C5 C 1.1036(3) 0.2659(2) 0.73336(19) 0.0372(7) Uani 1 1 d . . . . .
H5 H 1.1693 0.2958 0.7071 0.045 Uiso 1 1 calc R . . . .
C6 C 1.0833(3) 0.2667(2) 0.81349(19) 0.0353(7) Uani 1 1 d . . . . .
H6 H 1.1350 0.2974 0.8411 0.042 Uiso 1 1 calc R . . . .
C7 C 0.9875(2) 0.22257(19) 0.85319(17) 0.0285(6) Uani 1 1 d . . . . .
C8 C 0.9118(3) 0.1787(2) 0.8112(2) 0.0393(8) Uani 1 1 d . . . . .
H8 H 0.8460 0.1489 0.8375 0.047 Uiso 1 1 calc R . . . .
C9 C 0.9314(3) 0.1780(2) 0.7315(2) 0.0407(8) Uani 1 1 d . . . . .
H9 H 0.8790 0.1480 0.7039 0.049 Uiso 1 1 calc R . . . .
C10 C 0.9620(3) 0.2273(2) 0.93992(18) 0.0343(7) Uani 1 1 d . . . . .
H10A H 0.9328 0.1683 0.9675 0.041 Uiso 1 1 calc R . . . .
H10B H 1.0394 0.2345 0.9663 0.041 Uiso 1 1 calc R . . . .
C11 C 0.8871(2) 0.39533(18) 0.95213(15) 0.0220(6) Uani 1 1 d . . . . .
H11 H 0.9659 0.4145 0.9578 0.026 Uiso 1 1 calc R . . . .
C12 C 0.7421(2) 0.31121(19) 0.93802(17) 0.0275(6) Uani 1 1 d . . . . .
H12 H 0.7001 0.2602 0.9317 0.033 Uiso 1 1 calc R . . . .
C13 C 0.7859(2) 0.94954(17) 0.62342(15) 0.0184(5) Uani 1 1 d . . . . .
C14 C 0.8623(2) 0.89660(18) 0.69512(15) 0.0205(5) Uani 1 1 d . . . . .
C15 C 0.8240(2) 0.81557(18) 0.74192(15) 0.0217(6) Uani 1 1 d . . . . .
H15 H 0.7522 0.7923 0.7270 0.026 Uiso 1 1 calc R . . . .
C16 C 0.8911(2) 0.76849(19) 0.81071(15) 0.0236(6) Uani 1 1 d . . . . .
C17 C 0.9968(2) 0.8013(2) 0.83281(16) 0.0316(7) Uani 1 1 d . . . . .
H17 H 1.0427 0.7702 0.8791 0.038 Uiso 1 1 calc R . . . .
C18 C 1.0338(3) 0.8816(2) 0.78498(18) 0.0371(7) Uani 1 1 d . . . . .
C19 C 0.9684(2) 0.9302(2) 0.71780(16) 0.0266(6) Uani 1 1 d . . . . .
H19 H 0.9951 0.9855 0.6876 0.032 Uiso 1 1 calc R . . . .
C20 C 0.8432(2) 0.68574(19) 0.86402(16) 0.0252(6) Uani 1 1 d . . . . .
C21 C 0.2267(2) 0.52368(17) 0.86620(15) 0.0204(5) Uani 1 1 d . . . . .
C22 C 0.1498(2) 0.57093(18) 0.79319(15) 0.0206(5) Uani 1 1 d . . . . .
C23 C 0.1895(2) 0.64703(18) 0.73920(15) 0.0211(6) Uani 1 1 d . . . . .
H23 H 0.2654 0.6687 0.7488 0.025 Uiso 1 1 calc R . . . .
C24 C 0.1180(2) 0.69121(18) 0.67124(15) 0.0218(6) Uani 1 1 d . . . . .
C25 C 0.0063(2) 0.65908(19) 0.65629(17) 0.0280(6) Uani 1 1 d . . . . .
H25 H -0.0431 0.6881 0.6109 0.034 Uiso 1 1 calc R . . . .
C26 C -0.0301(2) 0.5829(2) 0.71039(18) 0.0318(7) Uani 1 1 d . . . . .
C27 C 0.0392(2) 0.53850(19) 0.77785(16) 0.0266(6) Uani 1 1 d . . . . .
H27 H 0.0115 0.4869 0.8130 0.032 Uiso 1 1 calc R . . . .
C28 C 0.1644(2) 0.77052(18) 0.61216(15) 0.0217(6) Uani 1 1 d . . . . .
C29 C 0.6149(2) 0.72155(18) 1.06690(15) 0.0214(5) Uani 1 1 d . . . . .
C30 C 0.5992(2) 0.81178(18) 1.09785(16) 0.0216(5) Uani 1 1 d . . . . .
C31 C 0.6366(2) 0.89410(18) 1.05314(16) 0.0241(6) Uani 1 1 d . . . . .
H31 H 0.6787 0.8937 1.0047 0.029 Uiso 1 1 calc R . . . .
C32 C 0.6105(2) 0.97652(18) 1.08152(16) 0.0236(6) Uani 1 1 d . . . . .
C33 C 0.5550(2) 0.97936(19) 1.15450(16) 0.0244(6) Uani 1 1 d . . . . .
H33 H 0.5398 1.0364 1.1727 0.029 Uiso 1 1 calc R . . . .
C34 C 0.5219(2) 0.89583(19) 1.20048(16) 0.0235(6) Uani 1 1 d . . . . .
C35 C 0.5430(2) 0.81325(19) 1.17069(16) 0.0240(6) Uani 1 1 d . . . . .
H35 H 0.5183 0.7572 1.2008 0.029 Uiso 1 1 calc R . . . .
C36 C 0.4670(3) 0.8933(2) 1.28253(17) 0.0318(7) Uani 1 1 d . . . . .
H7 H 0.5068(17) 0.8669(11) 1.5075(18) 0.034(8) Uiso 1 1 d D . . . .
H10 H 0.505(2) 0.6266(12) 0.9410(18) 0.054(10) Uiso 1 1 d D . . . .

loop_
_atom_site_aniso_label
_atom_site_aniso_U_11
_atom_site_aniso_U_22
_atom_site_aniso_U_33
_atom_site_aniso_U_23
_atom_site_aniso_U_13
_atom_site_aniso_U_12
Co1 0.01991(18) 0.01719(18) 0.01668(18) 0.00116(14) -0.00058(13) -0.00577(13)
Co2 0.01847(17) 0.01949(18) 0.01499(18) -0.00341(14) 0.00072(13) -0.00496(13)
Co3 0.01813(17) 0.01680(18) 0.01684(18) -0.00152(14) 0.00108(13) -0.00451(13)
Co4 0.01840(18) 0.01857(18) 0.02060(19) -0.00542(15) 0.00217(13) -0.00559(13)
O1 0.0271(10) 0.0225(10) 0.0194(9) 0.0052(8) -0.0052(7) -0.0080(8)
O2 0.0175(9) 0.0216(9) 0.0230(10) -0.0014(8) -0.0020(7) -0.0050(7)
O3 0.0258(10) 0.0317(11) 0.0318(11) 0.0079(9) 0.0018(8) -0.0087(8)
O4 0.0256(9) 0.0340(11) 0.0225(10) 0.0090(9) 0.0019(8) -0.0034(8)
O5 0.0267(10) 0.0310(11) 0.0253(10) 0.0053(9) -0.0021(8) -0.0138(8)
O6 0.0303(10) 0.0291(11) 0.0248(11) 0.0076(9) -0.0022(8) -0.0069(8)
O7 0.0200(9) 0.0165(9) 0.0157(9) -0.0006(7) 0.0004(7) -0.0032(7)
O8 0.0258(9) 0.0241(10) 0.0187(9) 0.0042(8) -0.0003(7) -0.0079(8)
O9 0.0211(9) 0.0256(10) 0.0268(10) 0.0022(8) -0.0038(7) -0.0056(8)
O10 0.0187(9) 0.0152(9) 0.0207(9) -0.0015(8) 0.0006(7) -0.0035(7)
O11 0.0361(11) 0.0336(11) 0.0252(11) -0.0168(9) -0.0006(8) -0.0036(9)
O12 0.142(3) 0.0380(14) 0.0461(16) -0.0140(12) 0.0543(17) -0.0237(16)
O13 0.0331(10) 0.0180(9) 0.0238(10) -0.0088(8) 0.0083(8) -0.0056(8)
O14 0.0337(10) 0.0219(10) 0.0274(11) -0.0075(8) 0.0076(8) -0.0117(8)
O15 0.0543(13) 0.0215(11) 0.0441(14) -0.0022(10) -0.0017(10) -0.0086(10)
O16 0.063(4) 0.030(4) 0.029(3) -0.001(2) 0.014(2) -0.014(3)
O16A 0.080(17) 0.022(8) 0.057(16) 0.004(9) 0.046(11) -0.008(10)
O17 0.036(3) 0.049(4) 0.052(4) 0.008(3) -0.002(2) -0.025(2)
O17A 0.048(10) 0.048(10) 0.056(12) 0.002(7) -0.007(8) -0.038(8)
O18 0.034(6) 0.054(7) 0.040(7) 0.007(5) -0.019(5) -0.017(5)
O18A 0.025(6) 0.072(11) 0.042(9) 0.008(6) -0.014(5) -0.009(6)
O18B 0.055(15) 0.080(16) 0.054(15) -0.027(10) -0.014(10) -0.018(11)
O19 0.0381(11) 0.0399(12) 0.0237(11) 0.0031(9) -0.0065(8) -0.0205(9)
O20 0.0388(12) 0.0538(14) 0.0296(12) 0.0057(11) 0.0117(9) 0.0002(10)
O21 0.0596(14) 0.0255(11) 0.0441(14) -0.0118(10) 0.0248(11) -0.0153(10)
O22 0.0602(16) 0.096(2) 0.0609(18) 0.0224(16) -0.0212(13) -0.0582(16)
O23 0.070(5) 0.092(6) 0.095(6) 0.036(4) -0.063(4) -0.044(4)
O23A 0.091(5) 0.117(6) 0.054(4) 0.019(4) -0.037(3) -0.064(4)
N1 0.0229(11) 0.0229(11) 0.0190(11) -0.0013(9) 0.0033(9) -0.0044(9)
N2 0.0178(11) 0.0270(12) 0.0209(12) -0.0041(10) 0.0019(9) -0.0043(9)
N3 0.0255(12) 0.0284(13) 0.0253(13) -0.0063(10) 0.0010(9) 0.0029(9)
N4 0.0260(12) 0.0228(12) 0.0225(12) -0.0043(10) 0.0020(9) 0.0016(9)
N5 0.0207(11) 0.0193(11) 0.0221(12) -0.0028(9) 0.0007(9) -0.0049(9)
N6 0.0206(11) 0.0222(12) 0.0309(13) -0.0091(10) 0.0032(9) -0.0060(9)
N7 0.0405(14) 0.0276(14) 0.0282(14) -0.0072(11) 0.0000(11) -0.0139(11)
N8 0.060(2) 0.096(3) 0.057(2) 0.031(2) -0.0378(16) -0.053(2)
N9 0.0403(17) 0.065(2) 0.065(2) 0.0286(18) -0.0219(15) -0.0296(15)
C1 0.0214(13) 0.0326(15) 0.0220(14) -0.0048(12) -0.0005(10) -0.0045(11)
C2 0.0262(14) 0.0337(16) 0.0287(16) -0.0115(13) -0.0018(12) -0.0041(12)
C3 0.0372(17) 0.0345(17) 0.0356(18) -0.0117(14) -0.0008(13) 0.0098(13)
C4 0.0292(15) 0.0298(15) 0.0319(16) -0.0117(13) -0.0005(12) 0.0097(12)
C5 0.0280(15) 0.0467(19) 0.0398(19) -0.0143(16) 0.0072(13) -0.0067(13)
C6 0.0271(15) 0.0430(18) 0.0398(18) -0.0195(15) -0.0022(13) -0.0013(13)
C7 0.0298(15) 0.0266(15) 0.0292(16) -0.0118(13) 0.0016(12) 0.0064(12)
C8 0.0387(17) 0.0385(18) 0.047(2) -0.0214(16) 0.0135(15) -0.0099(14)
C9 0.0344(17) 0.0447(19) 0.051(2) -0.0263(17) 0.0017(15) -0.0082(14)
C10 0.0376(16) 0.0251(15) 0.0353(17) -0.0041(13) 0.0015(13) 0.0119(12)
C11 0.0192(13) 0.0256(14) 0.0202(14) -0.0035(11) 0.0020(10) -0.0007(10)
C12 0.0295(15) 0.0214(14) 0.0339(16) -0.0099(12) 0.0062(12) -0.0047(11)
C13 0.0193(13) 0.0183(13) 0.0172(13) -0.0019(11) 0.0014(10) -0.0033(10)
C14 0.0185(12) 0.0247(14) 0.0164(13) 0.0013(11) 0.0006(10) -0.0043(10)
C15 0.0180(12) 0.0257(14) 0.0209(14) -0.0007(11) 0.0012(10) -0.0078(10)
C16 0.0184(13) 0.0292(15) 0.0194(14) 0.0032(12) 0.0037(10) -0.0021(11)
C17 0.0284(15) 0.0419(18) 0.0192(14) 0.0082(13) -0.0042(11) -0.0071(13)
C18 0.0319(16) 0.0466(19) 0.0307(17) 0.0057(15) -0.0101(12) -0.0184(14)
C19 0.0256(14) 0.0288(15) 0.0234(15) 0.0037(12) -0.0001(11) -0.0109(11)
C20 0.0245(14) 0.0249(14) 0.0222(14) 0.0015(12) 0.0086(11) 0.0022(11)
C21 0.0239(14) 0.0188(13) 0.0188(13) -0.0045(11) 0.0042(10) -0.0025(10)
C22 0.0188(12) 0.0228(13) 0.0186(13) -0.0005(11) 0.0014(10) -0.0028(10)
C23 0.0180(12) 0.0234(14) 0.0214(14) -0.0013(11) 0.0015(10) -0.0057(10)
C24 0.0227(13) 0.0239(14) 0.0173(13) 0.0010(11) 0.0026(10) -0.0058(10)
C25 0.0265(14) 0.0292(15) 0.0249(15) 0.0051(12) -0.0061(11) -0.0064(12)
C26 0.0215(14) 0.0350(17) 0.0361(17) 0.0045(14) -0.0037(12) -0.0114(12)
C27 0.0242(14) 0.0244(14) 0.0277(15) 0.0056(12) 0.0026(11) -0.0070(11)
C28 0.0282(14) 0.0222(14) 0.0159(13) -0.0044(11) 0.0028(11) -0.0075(11)
C29 0.0231(13) 0.0201(13) 0.0218(14) -0.0049(11) -0.0001(11) -0.0051(10)
C30 0.0211(13) 0.0231(14) 0.0229(14) -0.0078(11) -0.0012(10) -0.0065(10)
C31 0.0248(13) 0.0259(14) 0.0234(14) -0.0062(12) 0.0031(11) -0.0078(11)
C32 0.0272(14) 0.0205(13) 0.0253(15) -0.0049(12) -0.0016(11) -0.0110(11)
C33 0.0274(14) 0.0217(14) 0.0270(15) -0.0103(12) -0.0004(11) -0.0057(11)
C34 0.0258(14) 0.0255(14) 0.0222(14) -0.0083(12) -0.0007(11) -0.0092(11)
C35 0.0312(14) 0.0233(14) 0.0207(14) -0.0074(12) 0.0042(11) -0.0110(11)
C36 0.0426(17) 0.0303(16) 0.0245(16) -0.0081(13) 0.0072(13) -0.0085(13)

loop_
_atom_type_symbol
_atom_type_description
_atom_type_scat_dispersion_real
_atom_type_scat_dispersion_imag
_atom_type_scat_source
C C 0.0033 0.0016 'International Tables Vol C Tables 4.2.6.8 and 6.1.1.4'
H H 0.0000 0.0000 'International Tables Vol C Tables 4.2.6.8 and 6.1.1.4'
Co Co 0.3494 0.9721 'International Tables Vol C Tables 4.2.6.8 and 6.1.1.4'
N N 0.0061 0.0033 'International Tables Vol C Tables 4.2.6.8 and 6.1.1.4'
O O 0.0106 0.0060 'International Tables Vol C Tables 4.2.6.8 and 6.1.1.4'

loop_
_geom_angle_atom_site_label_1
_geom_angle_atom_site_label_2
_geom_angle_atom_site_label_3
_geom_angle
_geom_angle_site_symmetry_1
_geom_angle_site_symmetry_3
O1 Co1 O5 154.81(7) 2_677 1_556
O1 Co1 O6 96.14(7) 2_677 1_556
O1 Co1 O21 88.41(8) 2_677 .
O1 Co1 N1 87.63(8) 2_677 1_466
O5 Co1 O6 58.72(7) 1_556 1_556
O7 Co1 O1 105.47(7) . 2_677
O7 Co1 O5 99.66(7) . 1_556
O7 Co1 O6 158.38(7) . 1_556
O7 Co1 O21 93.47(7) . .
O7 Co1 N1 88.49(7) . 1_466
O21 Co1 O5 88.52(8) . 1_556
O21 Co1 O6 86.72(7) . 1_556
O21 Co1 N1 175.93(9) . 1_466
N1 Co1 O5 94.67(8) 1_466 1_556
N1 Co1 O6 92.77(7) 1_466 1_556
O7 Co2 O2 90.42(6) . 2_677
O7 Co2 O2 96.25(6) 2_678 2_677
O7 Co2 O7 83.31(7) . 2_678
O7 Co2 O19 168.54(8) . .
O7 Co2 N2 86.02(7) 2_678 2_767
O7 Co2 N2 92.94(7) . 2_767
O11 Co2 O2 85.99(7) . 2_677
O11 Co2 O7 172.09(7) . 2_678
O11 Co2 O7 104.29(7) . .
O11 Co2 O19 85.95(8) . .
O11 Co2 N2 91.35(8) . 2_767
O19 Co2 O2 85.11(7) . 2_677
O19 Co2 O7 86.69(7) . 2_678
O19 Co2 N2 91.92(8) . 2_767
N2 Co2 O2 176.14(7) 2_767 2_677
O3 Co3 C20 30.22(8) . .
O4 Co3 O3 59.70(7) . .
O4 Co3 C20 30.14(8) . .
O8 Co3 O3 150.63(7) 2_667 .
O8 Co3 O4 90.94(7) 2_667 .
O8 Co3 O13 89.09(7) 2_667 .
O8 Co3 N5 89.45(8) 2_667 .
O8 Co3 C20 120.68(8) 2_667 .
O10 Co3 O3 89.90(7) . .
O10 Co3 O4 149.14(7) . .
O10 Co3 O8 119.36(7) . 2_667
O10 Co3 O13 88.60(7) . .
O10 Co3 N5 88.51(7) . .
O10 Co3 C20 119.01(8) . .
O13 Co3 O3 89.25(7) . .
O13 Co3 O4 86.01(7) . .
O13 Co3 N5 175.60(7) . .
O13 Co3 C20 82.62(8) . .
N5 Co3 O3 94.05(8) . .
N5 Co3 O4 98.16(8) . .
N5 Co3 C20 101.68(8) . .
O9 Co4 O20 83.19(7) . .
O9 Co4 N6 167.64(7) . .
O10 Co4 O9 96.95(7) 2_667 .
O10 Co4 O9 90.35(7) . .
O10 Co4 O10 80.32(7) . 2_667
O10 Co4 O14 169.89(7) . 2_667
O10 Co4 O20 177.04(8) 2_667 .
O10 Co4 O20 96.73(8) . .
O10 Co4 N6 94.65(7) 2_667 .
O10 Co4 N6 87.42(7) . .
O14 Co4 O9 93.20(7) 2_667 .
O14 Co4 O10 89.86(7) 2_667 2_667
O14 Co4 O20 93.08(8) 2_667 .
O14 Co4 N6 91.06(8) 2_667 .
O20 Co4 N6 85.00(8) . .
C13 O1 Co1 122.51(16) . 2_677
C13 O2 Co2 122.49(16) . 2_677
C20 O3 Co3 86.25(15) . .
C20 O4 Co3 89.75(15) . .
C28 O5 Co1 92.65(15) . 1_554
C28 O6 Co1 87.45(14) . 1_554
Co1 O7 Co2 116.95(8) . .
Co1 O7 Co2 115.69(8) . 2_678
Co1 O7 H7 117.2(17) . .
Co2 O7 Co2 96.69(7) . 2_678
Co2 O7 H7 99.1(19) 2_678 .
Co2 O7 H7 108.1(18) . .
C21 O8 Co3 117.62(16) . 2_667
C21 O9 Co4 129.21(16) . .
Co3 O10 Co4 121.46(8) . .
Co3 O10 Co4 101.88(8) . 2_667
Co3 O10 H10 116.5(19) . .
Co4 O10 Co4 99.68(7) . 2_667
Co4 O10 H10 105(2) 2_667 .
Co4 O10 H10 109(2) . .
C36 O11 Co2 137.3(2) . .
C29 O13 Co3 119.24(16) . .
C29 O14 Co4 135.83(17) . 2_667
Co2 O19 H19A 112.4 . .
Co2 O19 H19B 111.5 . .
H19A O19 H19B 106.8 . .
Co4 O20 H20A 113.1 . .
Co4 O20 H20B 113.1 . .
H20A O20 H20B 105.5 . .
Co1 O21 H21A 111.1 . .
Co1 O21 H21B 110.6 . .
H21A O21 H21B 107.8 . .
N2 N1 Co1 120.44(15) . 1_644
C1 N1 Co1 130.54(19) . 1_644
C1 N1 N2 107.3(2) . .
N1 N2 Co2 119.54(16) . 2_767
C2 N2 Co2 133.16(18) . 2_767
C2 N2 N1 107.0(2) . .
C1 N3 C2 105.3(2) . .
C1 N3 C3 127.1(2) . .
C2 N3 C3 127.7(3) . .
C11 N4 C10 127.0(2) . .
C12 N4 C10 127.3(2) . .
C12 N4 C11 105.4(2) . .
N6 N5 Co3 120.27(15) . .
C11 N5 Co3 131.41(18) . .
C11 N5 N6 107.3(2) . .
N5 N6 Co4 118.68(15) . .
C12 N6 Co4 133.77(19) . .
C12 N6 N5 106.9(2) . .
O15 N7 O16A 128.6(14) . .
O15 N7 C32 118.5(2) . .
O16 N7 O15 119.9(5) . .
O16 N7 C32 121.2(5) . .
O16A N7 C32 110.3(12) . .
O22 N8 O23 119.6(5) . .
O22 N8 O23A 118.9(4) . .
O22 N8 C18 120.0(3) . .
O23 N8 C18 114.9(4) . .
O23A N8 C18 115.0(4) . .
O17 N9 C26 117.3(5) . .
O17A N9 O18A 127.5(15) . .
O17A N9 C26 118.3(13) . .
O18 N9 O17 123.6(7) . .
O18 N9 C26 119.0(6) . .
O18A N9 C26 113.9(9) . .
O18B N9 C26 113.5(14) . .
N1 C1 N3 110.1(2) . .
N1 C1 H1 125.0 . .
N3 C1 H1 125.0 . .
N2 C2 N3 110.4(2) . .
N2 C2 H2 124.8 . .
N3 C2 H2 124.8 . .
N3 C3 H3A 109.3 . .
N3 C3 H3B 109.3 . .
N3 C3 C4 111.7(2) . .
H3A C3 H3B 107.9 . .
C4 C3 H3A 109.3 . .
C4 C3 H3B 109.3 . .
C5 C4 C3 120.6(3) . .
C5 C4 C9 118.6(3) . .
C9 C4 C3 120.8(3) . .
C4 C5 H5 119.6 . .
C4 C5 C6 120.7(3) . .
C6 C5 H5 119.6 . .
C5 C6 H6 119.8 . .
C7 C6 C5 120.4(3) . .
C7 C6 H6 119.8 . .
C6 C7 C10 120.3(3) . .
C8 C7 C6 118.9(3) . .
C8 C7 C10 120.8(3) . .
C7 C8 H8 119.6 . .
C9 C8 C7 120.8(3) . .
C9 C8 H8 119.6 . .
C4 C9 H9 119.7 . .
C8 C9 C4 120.5(3) . .
C8 C9 H9 119.7 . .
N4 C10 C7 110.9(2) . .
N4 C10 H10A 109.5 . .
N4 C10 H10B 109.5 . .
C7 C10 H10A 109.5 . .
C7 C10 H10B 109.5 . .
H10A C10 H10B 108.0 . .
N4 C11 H11 125.0 . .
N5 C11 N4 110.1(2) . .
N5 C11 H11 125.0 . .
N4 C12 H12 124.8 . .
N6 C12 N4 110.3(2) . .
N6 C12 H12 124.8 . .
O1 C13 C14 115.6(2) . .
O2 C13 O1 126.1(2) . .
O2 C13 C14 118.3(2) . .
C15 C14 C13 120.3(2) . .
C19 C14 C13 120.6(2) . .
C19 C14 C15 119.1(2) . .
C14 C15 H15 119.7 . .
C14 C15 C16 120.7(2) . .
C16 C15 H15 119.7 . .
C15 C16 C20 120.1(2) . .
C17 C16 C15 120.2(2) . .
C17 C16 C20 119.6(2) . .
C16 C17 H17 121.0 . .
C16 C17 C18 118.1(3) . .
C18 C17 H17 121.0 . .
C17 C18 N8 118.6(3) . .
C19 C18 N8 118.4(3) . .
C19 C18 C17 122.9(3) . .
C14 C19 H19 120.5 . .
C18 C19 C14 119.0(2) . .
C18 C19 H19 120.5 . .
O3 C20 Co3 63.53(13) . .
O3 C20 C16 119.2(2) . .
O4 C20 Co3 60.12(13) . .
O4 C20 O3 121.6(2) . .
O4 C20 C16 119.2(2) . .
C16 C20 Co3 162.37(19) . .
O8 C21 C22 116.5(2) . .
O9 C21 O8 125.3(2) . .
O9 C21 C22 118.1(2) . .
C23 C22 C21 120.8(2) . .
C27 C22 C21 120.1(2) . .
C27 C22 C23 119.1(2) . .
C22 C23 H23 119.6 . .
C24 C23 C22 120.9(2) . .
C24 C23 H23 119.6 . .
C23 C24 C28 120.2(2) . .
C25 C24 C23 119.9(2) . .
C25 C24 C28 119.8(2) . .
C24 C25 H25 121.0 . .
C26 C25 C24 118.0(3) . .
C26 C25 H25 121.0 . .
C25 C26 N9 119.0(3) . .
C27 C26 N9 118.0(2) . .
C27 C26 C25 122.9(2) . .
C22 C27 H27 120.4 . .
C26 C27 C22 119.2(2) . .
C26 C27 H27 120.4 . .
O5 C28 C24 117.6(2) . .
O6 C28 O5 120.9(2) . .
O6 C28 C24 121.4(2) . .
O13 C29 O14 126.8(2) . .
O13 C29 C30 117.9(2) . .
O14 C29 C30 115.4(2) . .
C31 C30 C29 121.0(2) . .
C35 C30 C29 119.3(2) . .
C35 C30 C31 119.7(2) . .
C30 C31 H31 120.8 . .
C32 C31 C30 118.4(2) . .
C32 C31 H31 120.8 . .
C31 C32 N7 117.9(2) . .
C31 C32 C33 122.7(2) . .
C33 C32 N7 119.4(2) . .
C32 C33 H33 120.7 . .
C32 C33 C34 118.5(2) . .
C34 C33 H33 120.7 . .
C33 C34 C36 121.1(2) . .
C35 C34 C33 119.1(2) . .
C35 C34 C36 119.8(2) . .
C30 C35 C34 121.5(2) . .
C30 C35 H35 119.3 . .
C34 C35 H35 119.3 . .
O11 C36 C34 117.7(2) . .
O12 C36 O11 125.6(3) . .
O12 C36 C34 116.6(3) . .

loop_
_geom_bond_atom_site_label_1
_geom_bond_atom_site_label_2
_geom_bond_distance
_geom_bond_site_symmetry_2
Co1 O1 2.0299(17) 2_677
Co1 O5 2.1630(18) 1_556
Co1 O6 2.2932(18) 1_556
Co1 O7 2.0249(16) .
Co1 O21 2.094(2) .
Co1 N1 2.125(2) 1_466
Co2 O2 2.1580(16) 2_677
Co2 O7 2.0851(16) .
Co2 O7 2.1225(18) 2_678
Co2 O11 2.0548(19) .
Co2 O19 2.1104(18) .
Co2 N2 2.148(2) 2_767
Co3 O3 2.2410(19) .
Co3 O4 2.1658(17) .
Co3 O8 2.0465(18) 2_667
Co3 O10 2.0102(16) .
Co3 O13 2.1107(17) .
Co3 N5 2.127(2) .
Co3 C20 2.498(2) .
Co4 O9 2.1224(17) .
Co4 O10 2.1178(17) 2_667
Co4 O10 2.0388(17) .
Co4 O14 2.0418(18) 2_667
Co4 O20 2.1359(19) .
Co4 N6 2.147(2) .
O1 Co1 2.0299(17) 2_677
O1 C13 1.270(3) .
O2 Co2 2.1581(16) 2_677
O2 C13 1.251(3) .
O3 C20 1.260(3) .
O4 C20 1.254(3) .
O5 Co1 2.1630(18) 1_554
O5 C28 1.272(3) .
O6 Co1 2.2932(17) 1_554
O6 C28 1.243(3) .
O7 Co2 2.1224(18) 2_678
O7 H7 0.8999(10) .
O8 Co3 2.0466(18) 2_667
O8 C21 1.271(3) .
O9 C21 1.248(3) .
O10 Co4 2.1178(17) 2_667
O10 H10 0.9000(10) .
O11 C36 1.252(3) .
O12 C36 1.246(3) .
O13 C29 1.260(3) .
O14 Co4 2.0419(18) 2_667
O14 C29 1.264(3) .
O15 N7 1.220(3) .
O16 N7 1.204(10) .
O16A N7 1.33(3) .
O17 N9 1.235(8) .
O17A N9 1.25(3) .
O18 N9 1.220(12) .
O18A N9 1.299(17) .
O18B N9 1.40(3) .
O19 H19A 0.9082 .
O19 H19B 0.9040 .
O20 H20A 0.9287 .
O20 H20B 0.9270 .
O21 H21A 0.8863 .
O21 H21B 0.8859 .
O22 N8 1.204(4) .
O23 N8 1.278(8) .
O23A N8 1.299(7) .
N1 Co1 2.125(2) 1_644
N1 N2 1.369(3) .
N1 C1 1.313(3) .
N2 Co2 2.148(2) 2_767
N2 C2 1.309(3) .
N3 C1 1.345(4) .
N3 C2 1.348(3) .
N3 C3 1.489(3) .
N4 C10 1.480(3) .
N4 C11 1.350(3) .
N4 C12 1.347(3) .
N5 N6 1.380(3) .
N5 C11 1.302(3) .
N6 C12 1.304(3) .
N7 C32 1.469(3) .
N8 C18 1.463(4) .
N9 C26 1.467(4) .
C1 H1 0.9400 .
C2 H2 0.9400 .
C3 H3A 0.9800 .
C3 H3B 0.9800 .
C3 C4 1.511(4) .
C4 C5 1.383(4) .
C4 C9 1.391(4) .
C5 H5 0.9400 .
C5 C6 1.384(4) .
C6 H6 0.9400 .
C6 C7 1.384(4) .
C7 C8 1.383(4) .
C7 C10 1.516(4) .
C8 H8 0.9400 .
C8 C9 1.376(4) .
C9 H9 0.9400 .
C10 H10A 0.9800 .
C10 H10B 0.9800 .
C11 H11 0.9400 .
C12 H12 0.9400 .
C13 C14 1.503(3) .
C14 C15 1.391(3) .
C14 C19 1.387(4) .
C15 H15 0.9400 .
C15 C16 1.395(4) .
C16 C17 1.375(4) .
C16 C20 1.500(3) .
C17 H17 0.9400 .
C17 C18 1.384(4) .
C18 C19 1.372(4) .
C19 H19 0.9400 .
C21 C22 1.501(4) .
C22 C23 1.400(3) .
C22 C27 1.383(4) .
C23 H23 0.9400 .
C23 C24 1.398(4) .
C24 C25 1.389(4) .
C24 C28 1.505(3) .
C25 H25 0.9400 .
C25 C26 1.388(4) .
C26 C27 1.379(4) .
C27 H27 0.9400 .
C29 C30 1.503(4) .
C30 C31 1.388(3) .
C30 C35 1.381(3) .
C31 H31 0.9400 .
C31 C32 1.380(4) .
C32 C33 1.383(4) .
C33 H33 0.9400 .
C33 C34 1.393(4) .
C34 C35 1.391(4) .
C34 C36 1.510(4) .
C35 H35 0.9400 .

loop_
_geom_hbond_atom_site_label_D
_geom_hbond_atom_site_label_H
_geom_hbond_atom_site_label_A
_geom_hbond_distance_DH
_geom_hbond_distance_HA
_geom_hbond_distance_DA
_geom_hbond_angle_DHA
_geom_hbond_site_symmetry_A
O19 H19A O5 0.91 1.91 2.717(3) 147.2 2_677
O20 H20B O17 0.93 2.11 2.921(8) 145.8 1_655
O20 H20B O17A 0.93 2.57 3.32(2) 137.6 1_655
O21 H21B O12 0.89 1.77 2.628(3) 161.4 .
C1 H1 O1 0.94 2.57 3.373(3) 144.0 1_545
C1 H1 O6 0.94 2.64 3.243(3) 122.3 2_666
C3 H3A O6 0.98 2.61 3.391(4) 136.4 2_666
C11 H11 O4 0.94 2.39 3.006(3) 123.0 2_767
C11 H11 O8 0.94 2.53 3.416(3) 157.0 1_655

loop_
_geom_torsion_atom_site_label_1
_geom_torsion_atom_site_label_2
_geom_torsion_atom_site_label_3
_geom_torsion_atom_site_label_4
_geom_torsion
_geom_torsion_site_symmetry_1
_geom_torsion_site_symmetry_4
Co1 O1 C13 O2 -2.9(3) 2_677 .
Co1 O1 C13 C14 177.93(15) 2_677 .
Co1 O5 C28 O6 -5.2(3) 1_554 .
Co1 O5 C28 C24 172.9(2) 1_554 .
Co1 O6 C28 O5 4.9(2) 1_554 .
Co1 O6 C28 C24 -173.1(2) 1_554 .
Co1 N1 N2 Co2 -6.9(2) 1_644 2_767
Co1 N1 N2 C2 167.35(17) 1_644 .
Co1 N1 C1 N3 -165.36(17) 1_644 .
Co2 O2 C13 O1 -57.8(3) 2_677 .
Co2 O2 C13 C14 121.4(2) 2_677 .
Co2 O11 C36 O12 49.5(5) . .
Co2 O11 C36 C34 -127.5(2) . .
Co2 N2 C2 N3 172.44(17) 2_767 .
Co3 O3 C20 O4 16.4(3) . .
Co3 O3 C20 C16 -160.3(2) . .
Co3 O4 C20 O3 -17.0(3) . .
Co3 O4 C20 C16 159.7(2) . .
Co3 O8 C21 O9 13.2(3) 2_667 .
Co3 O8 C21 C22 -167.95(16) 2_667 .
Co3 O13 C29 O14 -12.8(4) . .
Co3 O13 C29 C30 167.81(17) . .
Co3 N5 N6 Co4 18.1(2) . .
Co3 N5 N6 C12 -170.08(17) . .
Co3 N5 C11 N4 167.94(17) . .
Co4 O9 C21 O8 37.7(4) . .
Co4 O9 C21 C22 -141.13(19) . .
Co4 O14 C29 O13 -18.9(4) 2_667 .
Co4 O14 C29 C30 160.48(18) 2_667 .
Co4 N6 C12 N4 170.88(17) . .
O1 C13 C14 C15 170.4(2) . .
O1 C13 C14 C19 -6.4(3) . .
O2 C13 C14 C15 -8.8(4) . .
O2 C13 C14 C19 174.3(2) . .
O8 C21 C22 C23 174.4(2) . .
O8 C21 C22 C27 -6.6(4) . .
O9 C21 C22 C23 -6.7(4) . .
O9 C21 C22 C27 172.3(2) . .
O13 C29 C30 C31 12.3(4) . .
O13 C29 C30 C35 -169.9(2) . .
O14 C29 C30 C31 -167.2(2) . .
O14 C29 C30 C35 10.7(4) . .
O15 N7 C32 C31 160.6(3) . .
O15 N7 C32 C33 -18.3(4) . .
O16 N7 C32 C31 -11.5(6) . .
O16 N7 C32 C33 169.6(5) . .
O16A N7 C32 C31 -36.2(13) . .
O16A N7 C32 C33 144.8(13) . .
O17 N9 C26 C25 -176.8(4) . .
O17 N9 C26 C27 2.6(6) . .
O17A N9 C26 C25 152.8(10) . .
O17A N9 C26 C27 -27.8(11) . .
O18 N9 C26 C25 0.0(7) . .
O18 N9 C26 C27 179.4(6) . .
O18A N9 C26 C25 -33.6(8) . .
O18A N9 C26 C27 145.8(8) . .
O18B N9 C26 C25 28.9(13) . .
O18B N9 C26 C27 -151.7(12) . .
O22 N8 C18 C17 175.2(4) . .
O22 N8 C18 C19 -7.8(6) . .
O23 N8 C18 C17 21.4(8) . .
O23 N8 C18 C19 -161.6(7) . .
O23A N8 C18 C17 -32.4(7) . .
O23A N8 C18 C19 144.6(5) . .
N1 N2 C2 N3 -0.7(3) . .
N2 N1 C1 N3 -0.7(3) . .
N3 C3 C4 C5 87.2(3) . .
N3 C3 C4 C9 -92.5(3) . .
N5 N6 C12 N4 0.9(3) . .
N6 N5 C11 N4 -0.1(3) . .
N7 C32 C33 C34 177.7(2) . .
N8 C18 C19 C14 -178.7(3) . .
N9 C26 C27 C22 -179.1(3) . .
C1 N1 N2 Co2 -173.36(16) . 2_767
C1 N1 N2 C2 0.9(3) . .
C1 N3 C2 N2 0.2(3) . .
C1 N3 C3 C4 111.2(3) . .
C2 N3 C1 N1 0.3(3) . .
C2 N3 C3 C4 -68.7(4) . .
C3 N3 C1 N1 -179.6(2) . .
C3 N3 C2 N2 -179.9(2) . .
C3 C4 C5 C6 -179.4(3) . .
C3 C4 C9 C8 179.2(3) . .
C4 C5 C6 C7 0.3(5) . .
C5 C4 C9 C8 -0.5(4) . .
C5 C6 C7 C8 -0.7(4) . .
C5 C6 C7 C10 -177.3(3) . .
C6 C7 C8 C9 0.5(4) . .
C6 C7 C10 N4 93.0(3) . .
C7 C8 C9 C4 0.1(5) . .
C8 C7 C10 N4 -83.6(3) . .
C9 C4 C5 C6 0.3(4) . .
C10 N4 C11 N5 174.5(2) . .
C10 N4 C12 N6 -174.8(2) . .
C10 C7 C8 C9 177.0(3) . .
C11 N4 C10 C7 -93.4(3) . .
C11 N4 C12 N6 -0.9(3) . .
C11 N5 N6 Co4 -172.29(16) . .
C11 N5 N6 C12 -0.5(3) . .
C12 N4 C10 C7 79.3(3) . .
C12 N4 C11 N5 0.6(3) . .
C13 C14 C15 C16 -176.9(2) . .
C13 C14 C19 C18 178.1(3) . .
C14 C15 C16 C17 -0.5(4) . .
C14 C15 C16 C20 175.2(2) . .
C15 C14 C19 C18 1.1(4) . .
C15 C16 C17 C18 -0.1(4) . .
C15 C16 C20 Co3 -94.9(7) . .
C15 C16 C20 O3 -0.9(4) . .
C15 C16 C20 O4 -177.6(2) . .
C16 C17 C18 N8 178.1(3) . .
C16 C17 C18 C19 1.2(5) . .
C17 C16 C20 Co3 80.8(7) . .
C17 C16 C20 O3 174.9(3) . .
C17 C16 C20 O4 -1.9(4) . .
C17 C18 C19 C14 -1.8(5) . .
C19 C14 C15 C16 0.0(4) . .
C20 C16 C17 C18 -175.8(3) . .
C21 C22 C23 C24 -179.9(2) . .
C21 C22 C27 C26 -180.0(2) . .
C22 C23 C24 C25 -0.5(4) . .
C22 C23 C24 C28 -177.7(2) . .
C23 C22 C27 C26 -1.0(4) . .
C23 C24 C25 C26 -0.1(4) . .
C23 C24 C28 O5 13.0(4) . .
C23 C24 C28 O6 -168.9(2) . .
C24 C25 C26 N9 179.7(3) . .
C24 C25 C26 C27 0.3(5) . .
C25 C24 C28 O5 -164.1(2) . .
C25 C24 C28 O6 14.0(4) . .
C25 C26 C27 C22 0.3(5) . .
C27 C22 C23 C24 1.1(4) . .
C28 C24 C25 C26 177.0(2) . .
C29 C30 C31 C32 174.7(2) . .
C29 C30 C35 C34 -177.5(2) . .
C30 C31 C32 N7 -175.3(2) . .
C30 C31 C32 C33 3.6(4) . .
C31 C30 C35 C34 0.4(4) . .
C31 C32 C33 C34 -1.2(4) . .
C32 C33 C34 C35 -1.6(4) . .
C32 C33 C34 C36 176.8(3) . .
C33 C34 C35 C30 2.0(4) . .
C33 C34 C36 O11 2.2(4) . .
C33 C34 C36 O12 -175.1(3) . .
C35 C30 C31 C32 -3.1(4) . .
C35 C34 C36 O11 -179.3(3) . .
C35 C34 C36 O12 3.4(4) . .
C36 C34 C35 C30 -176.4(3) . .
